data_1558379
loop_
_publ_author_name
'Srinivasan, Bikshandarkoil R.'
'Harmalkar, Sarvesh S.'
'D'Souza, Luann R.'
'Dhuri, Sunder N.'

_publ_section_title
;
 Di-\m-aqua-bis[aqua(2,2&#x2032;-bipyridine)(4-nitrobenzoato)cobalt(II)]
 bis(4-nitrobenzoate)
;
_journal_coeditor_code HB4348
_journal_issue 6
_journal_name_full IUCrData
_journal_paper_doi 10.1107/S2414314620007968
_journal_volume 5
_journal_year 2020
_chemical_formula_iupac '[Co2 (C7 H4 N O4)2 (C10 H8 N2)2 (H2 O)4] (C7 H4 N O4)2'
_chemical_formula_moiety 'C34 H32 Co2 N6 O12 2+, 2(C7 H4 N O4 -)'
_chemical_formula_sum 'C48 H40 Co2 N8 O20'
_chemical_formula_weight 1166.74
_chemical_name_systematic
;
Di-\m-aqua-bis[aqua(2,2'-bipyridine)(4-nitrobenzoato)cobalt(II)]
bis(4-nitrobenzoate)
;
_space_group_crystal_system triclinic
_space_group_IT_number 2
_space_group_name_Hall '-P 1'
_space_group_name_H-M_alt 'P -1'
_atom_sites_solution_hydrogens mixed
_audit_creation_method SHELXL-2018/3
_cell_angle_alpha 97.735(2)
_cell_angle_beta 102.840(2)
_cell_angle_gamma 102.607(2)
_cell_formula_units_Z 1
_cell_length_a 7.2747(5)
_cell_length_b 10.4927(8)
_cell_length_c 16.3560(12)
_cell_measurement_reflns_used 9978
_cell_measurement_temperature 296(2)
_cell_measurement_theta_max 28.23
_cell_measurement_theta_min 2.92
_cell_volume 1165.71(15)
_computing_cell_refinement
;
SAINT (Bruker, 2019)
;
_computing_data_collection
;
APEX3 (Bruker, 2019)
;
_computing_data_reduction
;
SAINT (Bruker, 2019)
;
_computing_molecular_graphics
;
DIAMOND (Brandenburg, 1999)
;
_computing_publication_material
;
<i>shelXle</i> (H\"ubschle <i>et al.</i>,  2011)
;
_computing_structure_refinement
;
SHELXL2018 (Sheldrick, 2015)
;
_computing_structure_solution
;
<i>SHELXT2014/5</i> (Sheldrick, 2008)
;
_diffrn_ambient_temperature 296(2)
_diffrn_measured_fraction_theta_full 0.998
_diffrn_measured_fraction_theta_max 0.997
_diffrn_measurement_device_type 'Bruker D8 Quest eco'
_diffrn_measurement_method '\f and \w scans'
_diffrn_radiation_type MoK\a
_diffrn_radiation_wavelength 0.71073
_diffrn_reflns_av_R_equivalents 0.0252
_diffrn_reflns_av_unetI/netI 0.0197
_diffrn_reflns_limit_h_max 9
_diffrn_reflns_limit_h_min -9
_diffrn_reflns_limit_k_max 13
_diffrn_reflns_limit_k_min -13
_diffrn_reflns_limit_l_max 21
_diffrn_reflns_limit_l_min -21
_diffrn_reflns_number 26747
_diffrn_reflns_theta_full 25.242
_diffrn_reflns_theta_max 28.266
_diffrn_reflns_theta_min 2.611
_diffrn_source 'Sealed Tube'
_diffrn_standards_decay_% 0
_diffrn_standards_interval_count 0
_diffrn_standards_number 0
_exptl_absorpt_coefficient_mu 0.807
_exptl_absorpt_correction_type multi-scan
_exptl_absorpt_process_details
;
(SADABS; Krause <i>et al.</i>,  2015)
;
_exptl_crystal_colour orange
_exptl_crystal_density_diffrn 1.662
_exptl_crystal_description block
_exptl_crystal_F_000 598
_exptl_crystal_size_max 0.45
_exptl_crystal_size_mid 0.32
_exptl_crystal_size_min 0.21
_refine_diff_density_max 0.357
_refine_diff_density_min -0.311
_refine_ls_extinction_method none
_refine_ls_goodness_of_fit_ref 1.052
_refine_ls_hydrogen_treatment mixed
_refine_ls_matrix_type full
_refine_ls_number_parameters 368
_refine_ls_number_reflns 5763
_refine_ls_number_restraints 0
_refine_ls_restrained_S_all 1.052
_refine_ls_R_factor_all 0.0289
_refine_ls_R_factor_gt 0.0251
_refine_ls_shift/su_max 0.003
_refine_ls_shift/su_mean 0.000
_refine_ls_structure_factor_coef Fsqd
_refine_ls_weighting_details 'w=1/[\s^2^(Fo^2^)+(0.0255P)^2^+0.6838P] where P=(Fo^2^+2Fc^2^)/3'
_refine_ls_weighting_scheme calc
_refine_ls_wR_factor_gt 0.0614
_refine_ls_wR_factor_ref 0.0637
_reflns_number_gt 5312
_reflns_number_total 5763
_reflns_threshold_expression 'I > 2\s(I)'
_cod_data_source_file hb4348sup1.cif
_cod_data_source_block I
_cod_original_cell_volume 1165.70(15)
_cod_database_code 1558379
_shelx_space_group_comment
;
The symmetry employed for this shelxl refinement is uniquely defined
by the following loop, which should always be used as a source of
symmetry information in preference to the above space-group names.
They are only intended as comments.
;

loop_
_space_group_symop_operation_xyz
'x, y, z'
'-x, -y, -z'

loop_
_atom_site_type_symbol
_atom_site_label
_atom_site_fract_x
_atom_site_fract_y
_atom_site_fract_z
_atom_site_U_iso_or_equiv
_atom_site_adp_type
_atom_site_calc_flag
_atom_site_occupancy
_atom_site_disorder_assembly
_atom_site_disorder_group
Co Co1 0.43361(2) 0.63922(2) 0.52457(2) 0.01063(5) Uani d 1 . .
O O1 0.43137(17) 0.71403(11) 1.06326(6) 0.0261(2) Uani d 1 . .
N N1 0.32901(17) 0.60682(12) 1.01984(7) 0.0180(2) Uani d 1 . .
C C1 0.32850(19) 0.57702(13) 0.92928(8) 0.0147(2) Uani d 1 . .
O O2 0.22558(18) 0.52407(11) 1.04780(7) 0.0289(2) Uani d 1 . .
N N2 0.61203(16) 0.83416(10) 0.57038(7) 0.0131(2) Uani d 1 . .
C C2 0.45366(19) 0.66787(13) 0.89966(8) 0.0168(3) Uani d 1 . .
H H2 0.539777 0.742960 0.936466 0.020 Uiso calc 1 . .
O O3 0.19021(13) 0.40968(9) 0.61539(6) 0.01502(18) Uani d 1 . .
N N3 0.44762(16) 0.70799(11) 0.41050(7) 0.0130(2) Uani d 1 . .
C C3 0.44682(19) 0.64358(13) 0.81350(8) 0.0161(2) Uani d 1 . .
H H3 0.529735 0.703100 0.792083 0.019 Uiso calc 1 . .
O O4 0.43133(13) 0.59742(9) 0.64323(6) 0.01478(18) Uani d 1 . .
N N4 0.82411(18) 0.08005(12) -0.06413(8) 0.0207(2) Uani d 1 . .
C C4 0.31743(18) 0.53122(12) 0.75861(8) 0.0129(2) Uani d 1 . .
C C5 0.1950(2) 0.44082(13) 0.79086(8) 0.0169(3) Uani d 1 . .
H H5 0.109775 0.365050 0.754405 0.020 Uiso calc 1 . .
O O5 1.07575(15) 0.36007(10) 0.32867(6) 0.0211(2) Uani d 1 . .
C C6 0.1994(2) 0.46313(13) 0.87707(8) 0.0180(3) Uani d 1 . .
H H6 0.118041 0.403405 0.899036 0.022 Uiso calc 1 . .
O O6 0.85644(15) 0.18061(9) 0.33776(6) 0.0203(2) Uani d 1 . .
C C7 0.31025(18) 0.51044(12) 0.66454(8) 0.0127(2) Uani d 1 . .
O O7 0.91826(18) 0.15271(12) -0.10126(7) 0.0317(3) Uani d 1 . .
C C8 0.6889(2) 0.89288(13) 0.65249(8) 0.0167(3) Uani d 1 . .
H H8 0.650756 0.848993 0.694104 0.020 Uiso calc 1 . .
O O8 0.70001(17) -0.02340(11) -0.10076(7) 0.0297(2) Uani d 1 . .
C C9 0.8231(2) 1.01652(13) 0.67843(9) 0.0188(3) Uani d 1 . .
H H9 0.874547 1.054302 0.736112 0.023 Uiso calc 1 . .
C C10 0.8785(2) 1.08205(13) 0.61629(9) 0.0191(3) Uani d 1 . .
H H10 0.967902 1.164988 0.631700 0.023 Uiso calc 1 . .
C C11 0.79935(19) 1.02285(13) 0.53093(9) 0.0165(2) Uani d 1 . .
H H11 0.834491 1.065696 0.488378 0.020 Uiso calc 1 . .
C C12 0.66666(18) 0.89850(12) 0.50973(8) 0.0131(2) Uani d 1 . .
C C13 0.57188(18) 0.82847(12) 0.41994(8) 0.0130(2) Uani d 1 . .
C C14 0.6047(2) 0.88285(13) 0.34951(9) 0.0176(3) Uani d 1 . .
H H14 0.691802 0.965414 0.356946 0.021 Uiso calc 1 . .
C C15 0.5048(2) 0.81138(14) 0.26838(9) 0.0206(3) Uani d 1 . .
H H15 0.525861 0.845041 0.220521 0.025 Uiso calc 1 . .
C C16 0.3734(2) 0.68944(14) 0.25880(9) 0.0188(3) Uani d 1 . .
H H16 0.302949 0.641070 0.204804 0.023 Uiso calc 1 . .
C C17 0.34957(19) 0.64140(13) 0.33163(8) 0.0155(2) Uani d 1 . .
H H17 0.261827 0.559500 0.325489 0.019 Uiso calc 1 . .
C C18 0.95292(19) 0.24975(13) 0.29757(8) 0.0146(2) Uani d 1 . .
C C19 0.92261(19) 0.20072(13) 0.20274(8) 0.0149(2) Uani d 1 . .
C C20 1.03275(19) 0.27527(13) 0.15766(9) 0.0173(3) Uani d 1 . .
H H20 1.127507 0.352694 0.186407 0.021 Uiso calc 1 . .
O O1W 0.16527(15) 0.68171(11) 0.51582(7) 0.0186(2) Uani d 1 . .
C C21 1.0024(2) 0.23507(14) 0.07020(9) 0.0189(3) Uani d 1 . .
H H21 1.075168 0.284846 0.039878 0.023 Uiso calc 1 . .
C C22 0.8611(2) 0.11911(13) 0.02938(9) 0.0178(3) Uani d 1 . .
C C23 0.7511(2) 0.04133(14) 0.07225(9) 0.0218(3) Uani d 1 . .
H H23 0.658049 -0.036827 0.043395 0.026 Uiso calc 1 . .
C C24 0.7839(2) 0.08360(14) 0.15973(9) 0.0203(3) Uani d 1 . .
H H24 0.712092 0.032818 0.189930 0.024 Uiso calc 1 . .
O O2W 0.30828(13) 0.43132(9) 0.47476(6) 0.01185(17) Uani d 1 . .
H H1A 0.148(3) 0.718(2) 0.5594(15) 0.042(6) Uiso d 1 . .
H H1B 0.066(3) 0.650(2) 0.4773(14) 0.039(6) Uiso d 1 . .
H H2A 0.264(3) 0.410(2) 0.5123(15) 0.045(6) Uiso d 1 . .
H H2B 0.223(3) 0.404(2) 0.4276(14) 0.039(6) Uiso d 1 . .

loop_
_atom_site_aniso_label
_atom_site_aniso_U_11
_atom_site_aniso_U_22
_atom_site_aniso_U_33
_atom_site_aniso_U_12
_atom_site_aniso_U_13
_atom_site_aniso_U_23
Co1 0.01158(9) 0.01116(8) 0.00889(8) 0.00091(6) 0.00424(6) 0.00170(6)
O1 0.0363(6) 0.0240(5) 0.0128(5) 0.0000(5) 0.0064(4) -0.0016(4)
N1 0.0228(6) 0.0209(6) 0.0115(5) 0.0064(5) 0.0061(4) 0.0034(4)
C1 0.0187(6) 0.0180(6) 0.0092(6) 0.0061(5) 0.0056(5) 0.0031(5)
O2 0.0405(6) 0.0285(6) 0.0170(5) -0.0013(5) 0.0154(5) 0.0056(4)
N2 0.0144(5) 0.0128(5) 0.0126(5) 0.0034(4) 0.0045(4) 0.0024(4)
C2 0.0173(6) 0.0177(6) 0.0128(6) 0.0004(5) 0.0037(5) 0.0011(5)
O3 0.0163(4) 0.0161(4) 0.0111(4) 0.0010(3) 0.0048(3) 0.0008(3)
N3 0.0136(5) 0.0141(5) 0.0118(5) 0.0033(4) 0.0047(4) 0.0025(4)
C3 0.0166(6) 0.0180(6) 0.0130(6) 0.0003(5) 0.0061(5) 0.0032(5)
O4 0.0174(4) 0.0162(4) 0.0112(4) 0.0019(4) 0.0065(3) 0.0032(3)
N4 0.0239(6) 0.0204(6) 0.0168(6) 0.0057(5) 0.0054(5) 0.0002(5)
C4 0.0139(6) 0.0156(6) 0.0108(6) 0.0051(5) 0.0049(4) 0.0028(5)
C5 0.0200(6) 0.0154(6) 0.0135(6) 0.0003(5) 0.0063(5) 0.0008(5)
O5 0.0234(5) 0.0185(5) 0.0136(5) -0.0051(4) -0.0005(4) 0.0027(4)
C6 0.0230(7) 0.0176(6) 0.0141(6) 0.0014(5) 0.0092(5) 0.0041(5)
O6 0.0241(5) 0.0161(4) 0.0205(5) -0.0001(4) 0.0116(4) 0.0012(4)
C7 0.0139(6) 0.0154(6) 0.0109(6) 0.0056(5) 0.0053(4) 0.0037(5)
O7 0.0416(7) 0.0307(6) 0.0202(5) -0.0008(5) 0.0134(5) 0.0028(5)
C8 0.0194(6) 0.0161(6) 0.0143(6) 0.0047(5) 0.0046(5) 0.0016(5)
O8 0.0345(6) 0.0258(5) 0.0202(5) -0.0017(5) 0.0046(5) -0.0046(4)
C9 0.0200(6) 0.0174(6) 0.0156(6) 0.0047(5) 0.0011(5) -0.0023(5)
C10 0.0165(6) 0.0137(6) 0.0240(7) 0.0017(5) 0.0038(5) -0.0003(5)
C11 0.0163(6) 0.0135(6) 0.0199(6) 0.0024(5) 0.0065(5) 0.0036(5)
C12 0.0126(6) 0.0133(6) 0.0141(6) 0.0038(5) 0.0042(5) 0.0026(5)
C13 0.0125(6) 0.0130(5) 0.0134(6) 0.0027(4) 0.0041(5) 0.0022(5)
C14 0.0194(6) 0.0159(6) 0.0173(6) 0.0008(5) 0.0069(5) 0.0047(5)
C15 0.0271(7) 0.0216(7) 0.0138(6) 0.0032(6) 0.0079(5) 0.0064(5)
C16 0.0234(7) 0.0194(6) 0.0125(6) 0.0036(5) 0.0050(5) 0.0025(5)
C17 0.0174(6) 0.0138(6) 0.0135(6) 0.0009(5) 0.0045(5) 0.0014(5)
C18 0.0140(6) 0.0137(6) 0.0155(6) 0.0039(5) 0.0030(5) 0.0024(5)
C19 0.0137(6) 0.0146(6) 0.0161(6) 0.0037(5) 0.0033(5) 0.0024(5)
C20 0.0149(6) 0.0162(6) 0.0178(6) -0.0001(5) 0.0036(5) 0.0013(5)
O1W 0.0149(5) 0.0254(5) 0.0154(5) 0.0058(4) 0.0049(4) 0.0004(4)
C21 0.0190(6) 0.0185(6) 0.0188(7) 0.0015(5) 0.0071(5) 0.0039(5)
C22 0.0199(6) 0.0178(6) 0.0153(6) 0.0055(5) 0.0047(5) 0.0003(5)
C23 0.0242(7) 0.0156(6) 0.0194(7) -0.0032(5) 0.0044(5) -0.0018(5)
C24 0.0235(7) 0.0159(6) 0.0183(7) -0.0019(5) 0.0068(5) 0.0013(5)
O2W 0.0120(4) 0.0137(4) 0.0085(4) 0.0000(3) 0.0036(3) 0.0012(3)

loop_
_atom_type_symbol
_atom_type_description
_atom_type_scat_dispersion_real
_atom_type_scat_dispersion_imag
_atom_type_scat_source
C C 0.0033 0.0016 'International Tables Vol C Tables 4.2.6.8 and 6.1.1.4'
H H 0.0000 0.0000 'International Tables Vol C Tables 4.2.6.8 and 6.1.1.4'
Co Co 0.3494 0.9721 'International Tables Vol C Tables 4.2.6.8 and 6.1.1.4'
N N 0.0061 0.0033 'International Tables Vol C Tables 4.2.6.8 and 6.1.1.4'
O O 0.0106 0.0060 'International Tables Vol C Tables 4.2.6.8 and 6.1.1.4'

loop_
_geom_angle_atom_site_label_1
_geom_angle_atom_site_label_2
_geom_angle_atom_site_label_3
_geom_angle_site_symmetry_1
_geom_angle_site_symmetry_3
_geom_angle
_geom_angle_publ_flag
O4 Co1 O1W . . 88.78(4) ?
O4 Co1 N2 . . 95.06(4) ?
O1W Co1 N2 . . 98.21(4) ?
O4 Co1 N3 . . 172.65(4) ?
O1W Co1 N3 . . 89.91(4) ?
N2 Co1 N3 . . 77.97(4) ?
O4 Co1 O2W . . 87.29(4) ?
O1W Co1 O2W . . 93.78(4) ?
N2 Co1 O2W . . 167.83(4) ?
N3 Co1 O2W . . 100.02(4) ?
O4 Co1 O2W . 2_666 91.60(4) ?
O1W Co1 O2W . 2_666 172.46(4) ?
N2 Co1 O2W . 2_666 89.26(4) ?
N3 Co1 O2W . 2_666 90.64(4) ?
O2W Co1 O2W . 2_666 78.72(4) ?
O2 N1 O1 . . 123.42(12) ?
O2 N1 C1 . . 118.33(11) ?
O1 N1 C1 . . 118.23(11) ?
C2 C1 C6 . . 123.04(12) ?
C2 C1 N1 . . 117.76(12) ?
C6 C1 N1 . . 119.15(11) ?
C8 N2 C12 . . 118.50(11) ?
C8 N2 Co1 . . 126.05(9) ?
C12 N2 Co1 . . 115.11(8) ?
C1 C2 C3 . . 117.98(12) ?
C1 C2 H2 . . 121.0 ?
C3 C2 H2 . . 121.0 ?
C17 N3 C13 . . 118.93(11) ?
C17 N3 Co1 . . 125.64(9) ?
C13 N3 Co1 . . 115.41(8) ?
C2 C3 C4 . . 120.82(12) ?
C2 C3 H3 . . 119.6 ?
C4 C3 H3 . . 119.6 ?
C7 O4 Co1 . . 129.34(8) ?
O7 N4 O8 . . 123.35(12) ?
O7 N4 C22 . . 118.32(12) ?
O8 N4 C22 . . 118.33(12) ?
C3 C4 C5 . . 119.66(12) ?
C3 C4 C7 . . 119.19(11) ?
C5 C4 C7 . . 121.15(11) ?
C6 C5 C4 . . 120.51(12) ?
C6 C5 H5 . . 119.7 ?
C4 C5 H5 . . 119.7 ?
C1 C6 C5 . . 117.98(12) ?
C1 C6 H6 . . 121.0 ?
C5 C6 H6 . . 121.0 ?
O3 C7 O4 . . 126.09(11) ?
O3 C7 C4 . . 118.54(11) ?
O4 C7 C4 . . 115.36(11) ?
N2 C8 C9 . . 122.98(12) ?
N2 C8 H8 . . 118.5 ?
C9 C8 H8 . . 118.5 ?
C10 C9 C8 . . 118.37(13) ?
C10 C9 H9 . . 120.8 ?
C8 C9 H9 . . 120.8 ?
C9 C10 C11 . . 119.35(12) ?
C9 C10 H10 . . 120.3 ?
C11 C10 H10 . . 120.3 ?
C10 C11 C12 . . 119.11(12) ?
C10 C11 H11 . . 120.4 ?
C12 C11 H11 . . 120.4 ?
N2 C12 C11 . . 121.70(12) ?
N2 C12 C13 . . 115.43(11) ?
C11 C12 C13 . . 122.86(12) ?
N3 C13 C14 . . 121.59(12) ?
N3 C13 C12 . . 115.34(11) ?
C14 C13 C12 . . 123.07(11) ?
C15 C14 C13 . . 118.67(12) ?
C15 C14 H14 . . 120.7 ?
C13 C14 H14 . . 120.7 ?
C14 C15 C16 . . 119.70(12) ?
C14 C15 H15 . . 120.2 ?
C16 C15 H15 . . 120.2 ?
C17 C16 C15 . . 118.36(13) ?
C17 C16 H16 . . 120.8 ?
C15 C16 H16 . . 120.8 ?
N3 C17 C16 . . 122.72(12) ?
N3 C17 H17 . . 118.6 ?
C16 C17 H17 . . 118.6 ?
O6 C18 O5 . . 125.68(12) ?
O6 C18 C19 . . 119.05(12) ?
O5 C18 C19 . . 115.27(11) ?
C24 C19 C20 . . 119.42(12) ?
C24 C19 C18 . . 120.96(12) ?
C20 C19 C18 . . 119.60(12) ?
C21 C20 C19 . . 120.64(12) ?
C21 C20 H20 . . 119.7 ?
C19 C20 H20 . . 119.7 ?
Co1 O1W H1A . . 116.9(15) ?
Co1 O1W H1B . . 127.0(15) ?
H1A O1W H1B . . 114(2) ?
C22 C21 C20 . . 118.29(13) ?
C22 C21 H21 . . 120.9 ?
C20 C21 H21 . . 120.9 ?
C21 C22 C23 . . 122.70(13) ?
C21 C22 N4 . . 117.93(12) ?
C23 C22 N4 . . 119.34(12) ?
C22 C23 C24 . . 117.98(13) ?
C22 C23 H23 . . 121.0 ?
C24 C23 H23 . . 121.0 ?
C23 C24 C19 . . 120.94(13) ?
C23 C24 H24 . . 119.5 ?
C19 C24 H24 . . 119.5 ?
Co1 O2W Co1 . 2_666 101.28(4) ?
Co1 O2W H2A . . 100.6(16) ?
Co1 O2W H2A 2_666 . 110.0(16) ?
Co1 O2W H2B . . 121.6(14) ?
Co1 O2W H2B 2_666 . 112.2(14) ?
H2A O2W H2B . . 110(2) ?

loop_
_geom_bond_atom_site_label_1
_geom_bond_atom_site_label_2
_geom_bond_site_symmetry_2
_geom_bond_distance
_geom_bond_publ_flag
Co1 O4 . 2.0494(9) ?
Co1 O1W . 2.0743(10) ?
Co1 N2 . 2.1038(11) ?
Co1 N3 . 2.1039(11) ?
Co1 O2W . 2.1394(9) ?
Co1 O2W 2_666 2.1617(9) ?
O1 N1 . 1.2282(16) ?
N1 O2 . 1.2262(15) ?
N1 C1 . 1.4712(16) ?
C1 C2 . 1.3833(18) ?
C1 C6 . 1.3851(19) ?
N2 C8 . 1.3376(17) ?
N2 C12 . 1.3550(16) ?
C2 C3 . 1.3857(18) ?
C2 H2 . 0.9300 ?
O3 C7 . 1.2581(16) ?
N3 C17 . 1.3386(16) ?
N3 C13 . 1.3511(16) ?
C3 C4 . 1.3918(18) ?
C3 H3 . 0.9300 ?
O4 C7 . 1.2655(15) ?
N4 O7 . 1.2251(16) ?
N4 O8 . 1.2284(16) ?
N4 C22 . 1.4763(17) ?
C4 C5 . 1.3951(17) ?
C4 C7 . 1.5121(17) ?
C5 C6 . 1.3900(18) ?
C5 H5 . 0.9300 ?
O5 C18 . 1.2590(16) ?
C6 H6 . 0.9300 ?
O6 C18 . 1.2499(16) ?
C8 C9 . 1.3897(19) ?
C8 H8 . 0.9300 ?
C9 C10 . 1.385(2) ?
C9 H9 . 0.9300 ?
C10 C11 . 1.386(2) ?
C10 H10 . 0.9300 ?
C11 C12 . 1.3908(17) ?
C11 H11 . 0.9300 ?
C12 C13 . 1.4868(18) ?
C13 C14 . 1.3960(18) ?
C14 C15 . 1.3845(19) ?
C14 H14 . 0.9300 ?
C15 C16 . 1.3861(19) ?
C15 H15 . 0.9300 ?
C16 C17 . 1.3851(18) ?
C16 H16 . 0.9300 ?
C17 H17 . 0.9300 ?
C18 C19 . 1.5176(18) ?
C19 C24 . 1.3906(18) ?
C19 C20 . 1.3934(18) ?
C20 C21 . 1.3890(19) ?
C20 H20 . 0.9300 ?
O1W H1A . 0.81(2) ?
O1W H1B . 0.82(2) ?
C21 C22 . 1.3831(19) ?
C21 H21 . 0.9300 ?
C22 C23 . 1.3844(19) ?
C23 C24 . 1.390(2) ?
C23 H23 . 0.9300 ?
C24 H24 . 0.9300 ?
O2W H2A . 0.79(2) ?
O2W H2B . 0.84(2) ?

loop_
_geom_hbond_atom_site_label_D
_geom_hbond_atom_site_label_H
_geom_hbond_atom_site_label_A
_geom_hbond_site_symmetry_A
_geom_hbond_distance_DH
_geom_hbond_distance_HA
_geom_hbond_distance_DA
_geom_hbond_angle_DHA
_geom_hbond_publ_flag
O2W H2B O5 1_455 0.84(2) 1.67(2) 2.5101(13) 173(2) yes
O2W H2A O3 . 0.79(2) 1.88(2) 2.6483(13) 164(2) yes
O1W H1B O3 2_566 0.82(2) 2.04(2) 2.8477(14) 174(2) yes
O1W H1A O6 2_666 0.81(2) 1.88(2) 2.6803(14) 171(2) yes
C21 H21 O2 1_654 0.93 2.48 3.2219(17) 136.5 yes
C17 H17 O5 1_455 0.93 2.24 3.1679(16) 171.9 yes
C16 H16 O2 1_554 0.93 2.57 3.4644(17) 160.4 yes
C14 H14 O6 1_565 0.93 2.41 3.3126(16) 163.6 yes
C9 H9 O7 1_566 0.93 2.64 3.5467(18) 164.2 yes

_cod_database_fobs_code 1558379
